data_4516004
loop_
_publ_author_name
'Liu, Qing-Xiang'
'Hu, Ze-Liang'
'Yu, Shao-Cong'
'Zhao, Zhi-Xiang'
'Wei, Deng-Che'
'Li, Hui-Long'

_publ_section_title
;
 NHC Pd(II) and Ag(I) Complexes: Synthesis, Structure, and Catalytic
 Activity in Three Types of C-C Coupling Reactions.
;
_journal_issue 4
_journal_name_full 'ACS omega'
_journal_page_first 4035
_journal_page_last 4047
_journal_paper_doi 10.1021/acsomega.8b00205
_journal_volume 3
_journal_year 2018
_chemical_formula_moiety 'C32 H34 Ag2 Br2 N4'
_chemical_formula_sum 'C32 H34 Ag2 Br2 N4'
_chemical_formula_weight 850.19
_space_group_crystal_system monoclinic
_space_group_IT_number 14
_space_group_name_Hall '-P 2ybc'
_space_group_name_H-M_alt 'P 1 21/c 1'
_atom_sites_solution_hydrogens geom
_atom_sites_solution_primary direct
_audit_creation_date 2018-01-08
_audit_creation_method
;
Olex2 1.2-beta
(compiled 2017.08.10 svn.r3458 for OlexSys, GUI svn.r5381)
;
_cell_angle_alpha 90
_cell_angle_beta 90.5640(10)
_cell_angle_gamma 90
_cell_formula_units_Z 4
_cell_length_a 13.0472(10)
_cell_length_b 12.5773(10)
_cell_length_c 18.2141(15)
_cell_measurement_reflns_used 5863
_cell_measurement_temperature 173(2)
_cell_measurement_theta_max 28.24
_cell_measurement_theta_min 2.24
_cell_volume 2988.8(4)
_computing_cell_refinement 'Bruker SAINT'
_computing_data_collection 'Bruker APEX2'
_computing_data_reduction 'Bruker SAINT'
_computing_molecular_graphics 'Olex2 (Dolomanov et al., 2009)'
_computing_publication_material 'Olex2 (Dolomanov et al., 2009)'
_computing_structure_refinement 'ShelXL (Sheldrick, 2015)'
_computing_structure_solution 'ShelXS (Sheldrick, 2008)'
_diffrn_ambient_temperature 173.15
_diffrn_measured_fraction_theta_full 0.998
_diffrn_measured_fraction_theta_max 0.998
_diffrn_measurement_device_type 'Bruker APEX-II CCD'
_diffrn_measurement_method '\f and \w scans'
_diffrn_radiation_monochromator graphite
_diffrn_radiation_type MoK\a
_diffrn_radiation_wavelength 0.71073
_diffrn_reflns_av_R_equivalents 0.0356
_diffrn_reflns_av_unetI/netI 0.0366
_diffrn_reflns_Laue_measured_fraction_full 0.998
_diffrn_reflns_Laue_measured_fraction_max 0.998
_diffrn_reflns_limit_h_max 8
_diffrn_reflns_limit_h_min -15
_diffrn_reflns_limit_k_max 14
_diffrn_reflns_limit_k_min -14
_diffrn_reflns_limit_l_max 21
_diffrn_reflns_limit_l_min -21
_diffrn_reflns_number 14879
_diffrn_reflns_point_group_measured_fraction_full 0.998
_diffrn_reflns_point_group_measured_fraction_max 0.998
_diffrn_reflns_theta_full 25.000
_diffrn_reflns_theta_max 25.000
_diffrn_reflns_theta_min 1.968
_diffrn_standards_number 0
_exptl_absorpt_coefficient_mu 4.013
_exptl_absorpt_correction_T_max 0.7457
_exptl_absorpt_correction_T_min 0.6062
_exptl_absorpt_correction_type multi-scan
_exptl_absorpt_process_details
'SADABS-2008/1 (Bruker,2008) was used for absorption correction. wR2(int) was 0.1338 before and 0.0314 after correction. The Ratio of minimum to maximum transmission is 0.8129. The \l/2 correction factor is 0.0015.'
_exptl_crystal_colour colourless
_exptl_crystal_colour_primary colourless
_exptl_crystal_density_diffrn 1.889
_exptl_crystal_density_method 'not measured'
_exptl_crystal_description block
_exptl_crystal_F_000 1672
_exptl_crystal_size_max 0.15
_exptl_crystal_size_mid 0.14
_exptl_crystal_size_min 0.13
_refine_diff_density_max 1.979
_refine_diff_density_min -0.973
_refine_diff_density_rms 0.112
_refine_ls_extinction_method none
_refine_ls_goodness_of_fit_ref 1.040
_refine_ls_hydrogen_treatment constr
_refine_ls_matrix_type full
_refine_ls_number_parameters 365
_refine_ls_number_reflns 5263
_refine_ls_number_restraints 0
_refine_ls_restrained_S_all 1.040
_refine_ls_R_factor_all 0.0423
_refine_ls_R_factor_gt 0.0314
_refine_ls_shift/su_max 0.001
_refine_ls_shift/su_mean 0.000
_refine_ls_structure_factor_coef Fsqd
_refine_ls_weighting_details 'w=1/[\s^2^(Fo^2^)+(0.0298P)^2^+9.3659P] where P=(Fo^2^+2Fc^2^)/3'
_refine_ls_weighting_scheme calc
_refine_ls_wR_factor_gt 0.0733
_refine_ls_wR_factor_ref 0.0782
_reflns_Friedel_coverage 0.000
_reflns_number_gt 4400
_reflns_number_total 5263
_reflns_threshold_expression 'I > 2\s(I)'
_cod_data_source_file ao8b00205_si_004.cif
_cod_data_source_block n111219b
_cod_database_code 4516004
_shelx_shelxl_version_number 2014/7
_shelx_space_group_comment
;
The symmetry employed for this shelxl refinement is uniquely defined
by the following loop, which should always be used as a source of
symmetry information in preference to the above space-group names.
They are only intended as comments.
;
_shelx_estimated_absorpt_t_max 0.623
_shelx_estimated_absorpt_t_min 0.584
_olex2_refinement_description
;
1. Fixed Uiso
 At 1.2 times of:
  All C(H) groups, All C(H,H) groups
 At 1.5 times of:
  All C(H,H,H) groups
2.a Secondary CH2 refined with riding coordinates:
 C3(H3A,H3B), C11(H11A,H11B), C22(H22A,H22B), C30(H30A,H30B)
2.b Aromatic/amide H refined with riding coordinates:
 C2(H2), C6(H6), C7(H7), C8(H8), C9(H9), C25(H25), C26(H26), C27(H27),
 C28(H28), C31(H31)
2.c X=CH2 refined with riding coordinates:
 C1(H1A,H1B), C32(H32A,H32B)
2.d Idealised Me refined as rotating group:
 C18(H18A,H18B,H18C), C19(H19A,H19B,H19C), C20(H20A,H20B,H20C), C21(H21A,H21B,
 H21C)
;
_olex2_submission_special_instructions 'No special instructions were received'

loop_
_space_group_symop_operation_xyz
'x, y, z'
'-x, y+1/2, -z+1/2'
'-x, -y, -z'
'x, -y-1/2, z-1/2'

loop_
_atom_site_label
_atom_site_type_symbol
_atom_site_fract_x
_atom_site_fract_y
_atom_site_fract_z
_atom_site_U_iso_or_equiv
_atom_site_adp_type
_atom_site_occupancy
_atom_site_site_symmetry_order
_atom_site_calc_flag
_atom_site_refinement_flags_posn
Ag1 Ag 0.14488(2) 0.67743(3) 0.17089(2) 0.02243(10) Uani 1 1 d .
Ag2 Ag 0.22727(2) 0.84645(3) 0.04817(2) 0.02213(10) Uani 1 1 d .
Br1 Br 0.32548(3) 0.62124(4) 0.16466(3) 0.02563(13) Uani 1 1 d .
Br2 Br 0.05583(4) 0.79605(5) 0.00804(3) 0.03285(14) Uani 1 1 d .
N1 N 0.4607(3) 0.8471(3) 0.0318(2) 0.0181(8) Uani 1 1 d .
N2 N 0.4193(3) 0.9626(3) 0.11382(19) 0.0155(8) Uani 1 1 d .
N3 N -0.0571(3) 0.7677(3) 0.2369(2) 0.0186(8) Uani 1 1 d .
N4 N -0.0903(3) 0.6488(3) 0.1539(2) 0.0202(8) Uani 1 1 d .
C1 C 0.5688(4) 0.6131(4) -0.0432(3) 0.0319(12) Uani 1 1 d .
H1A H 0.5888 0.6424 -0.0890 0.038 Uiso 1 1 calc R
H1B H 0.5977 0.5479 -0.0268 0.038 Uiso 1 1 calc R
C2 C 0.5011(4) 0.6625(4) -0.0029(3) 0.0251(11) Uani 1 1 d .
H2 H 0.4821 0.6319 0.0427 0.030 Uiso 1 1 calc R
C3 C 0.4529(3) 0.7650(4) -0.0257(3) 0.0226(10) Uani 1 1 d .
H3A H 0.4867 0.7912 -0.0707 0.027 Uiso 1 1 calc R
H3B H 0.3797 0.7525 -0.0376 0.027 Uiso 1 1 calc R
C4 C 0.5529(3) 0.8908(3) 0.0567(2) 0.0165(9) Uani 1 1 d .
C5 C 0.5262(3) 0.9658(3) 0.1093(2) 0.0159(9) Uani 1 1 d .
C6 C 0.6005(3) 1.0241(4) 0.1474(2) 0.0183(10) Uani 1 1 d .
H6 H 0.5829 1.0749 0.1838 0.022 Uiso 1 1 calc R
C7 C 0.7017(3) 1.0037(4) 0.1290(3) 0.0218(10) Uani 1 1 d .
H7 H 0.7547 1.0426 0.1530 0.026 Uiso 1 1 calc R
C8 C 0.7280(3) 0.9285(4) 0.0768(3) 0.0227(10) Uani 1 1 d .
H8 H 0.7983 0.9170 0.0662 0.027 Uiso 1 1 calc R
C9 C 0.6542(3) 0.8697(4) 0.0398(2) 0.0189(10) Uani 1 1 d .
H9 H 0.6722 0.8174 0.0045 0.023 Uiso 1 1 calc R
C10 C 0.3799(3) 0.8908(4) 0.0666(2) 0.0176(9) Uani 1 1 d .
C11 C 0.3590(3) 1.0360(4) 0.1602(3) 0.0203(10) Uani 1 1 d .
H11A H 0.3371 1.0976 0.1301 0.024 Uiso 1 1 calc R
H11B H 0.4035 1.0629 0.2004 0.024 Uiso 1 1 calc R
C12 C 0.2655(3) 0.9845(3) 0.1930(2) 0.0179(10) Uani 1 1 d .
C13 C 0.2779(3) 0.9111(4) 0.2493(2) 0.0186(10) Uani 1 1 d .
C14 C 0.1915(3) 0.8613(4) 0.2803(2) 0.0186(10) Uani 1 1 d .
C15 C 0.0931(3) 0.8888(4) 0.2545(2) 0.0182(10) Uani 1 1 d .
C16 C 0.0804(3) 0.9643(4) 0.1986(2) 0.0174(9) Uani 1 1 d .
C17 C 0.1671(3) 1.0125(4) 0.1668(2) 0.0186(10) Uani 1 1 d .
C18 C 0.3833(3) 0.8816(4) 0.2781(3) 0.0261(11) Uani 1 1 d .
H18A H 0.4018 0.8107 0.2602 0.039 Uiso 1 1 calc GR
H18B H 0.3828 0.8813 0.3319 0.039 Uiso 1 1 calc GR
H18C H 0.4335 0.9336 0.2609 0.039 Uiso 1 1 calc GR
C19 C 0.2079(4) 0.7796(4) 0.3404(3) 0.0258(11) Uani 1 1 d .
H19A H 0.2180 0.8159 0.3875 0.039 Uiso 1 1 calc GR
H19B H 0.2686 0.7368 0.3293 0.039 Uiso 1 1 calc GR
H19C H 0.1477 0.7332 0.3432 0.039 Uiso 1 1 calc GR
C20 C -0.0244(3) 0.9927(4) 0.1695(3) 0.0261(11) Uani 1 1 d .
H20A H -0.0364 0.9564 0.1226 0.039 Uiso 1 1 calc GR
H20B H -0.0287 1.0698 0.1621 0.039 Uiso 1 1 calc GR
H20C H -0.0764 0.9705 0.2048 0.039 Uiso 1 1 calc GR
C21 C 0.1508(4) 1.0908(4) 0.1050(3) 0.0276(11) Uani 1 1 d .
H21A H 0.1298 1.1596 0.1252 0.041 Uiso 1 1 calc GR
H21B H 0.0972 1.0642 0.0717 0.041 Uiso 1 1 calc GR
H21C H 0.2148 1.0995 0.0779 0.041 Uiso 1 1 calc GR
C22 C -0.0017(3) 0.8392(4) 0.2880(2) 0.0222(10) Uani 1 1 d .
H22A H 0.0188 0.7985 0.3323 0.027 Uiso 1 1 calc R
H22B H -0.0487 0.8966 0.3037 0.027 Uiso 1 1 calc R
C23 C -0.1643(3) 0.7613(4) 0.2319(2) 0.0191(10) Uani 1 1 d .
C24 C -0.1856(3) 0.6849(4) 0.1790(3) 0.0204(10) Uani 1 1 d .
C25 C -0.2855(3) 0.6586(4) 0.1593(3) 0.0236(11) Uani 1 1 d .
H25 H -0.3000 0.6060 0.1233 0.028 Uiso 1 1 calc R
C26 C -0.3628(3) 0.7126(4) 0.1949(3) 0.0259(11) Uani 1 1 d .
H26 H -0.4322 0.6970 0.1829 0.031 Uiso 1 1 calc R
C27 C -0.3413(3) 0.7897(4) 0.2481(3) 0.0272(11) Uani 1 1 d .
H27 H -0.3966 0.8252 0.2712 0.033 Uiso 1 1 calc R
C28 C -0.2423(3) 0.8157(4) 0.2681(3) 0.0241(11) Uani 1 1 d .
H28 H -0.2278 0.8677 0.3046 0.029 Uiso 1 1 calc R
C29 C -0.0125(3) 0.6998(4) 0.1899(2) 0.0195(10) Uani 1 1 d .
C30 C -0.0759(4) 0.5696(4) 0.0970(3) 0.0238(10) Uani 1 1 d .
H30A H -0.1002 0.5000 0.1154 0.029 Uiso 1 1 calc R
H30B H -0.0017 0.5629 0.0873 0.029 Uiso 1 1 calc R
C31 C -0.1305(4) 0.5938(4) 0.0261(3) 0.0280(11) Uani 1 1 d .
H31 H -0.1319 0.6654 0.0095 0.034 Uiso 1 1 calc R
C32 C -0.1761(4) 0.5215(5) -0.0142(3) 0.0395(14) Uani 1 1 d .
H32A H -0.1757 0.4493 0.0011 0.047 Uiso 1 1 calc R
H32B H -0.2095 0.5412 -0.0587 0.047 Uiso 1 1 calc R

loop_
_atom_site_aniso_label
_atom_site_aniso_U_11
_atom_site_aniso_U_22
_atom_site_aniso_U_33
_atom_site_aniso_U_23
_atom_site_aniso_U_13
_atom_site_aniso_U_12
Ag1 0.01497(18) 0.0292(2) 0.0232(2) -0.00381(15) -0.00023(13) 0.00195(14)
Ag2 0.01486(18) 0.0261(2) 0.0254(2) -0.00417(16) -0.00279(14) -0.00140(14)
Br1 0.0183(2) 0.0339(3) 0.0246(3) -0.0021(2) -0.00105(18) 0.00481(19)
Br2 0.0222(3) 0.0468(3) 0.0294(3) 0.0024(2) -0.0048(2) -0.0057(2)
N1 0.0143(18) 0.019(2) 0.021(2) -0.0017(16) -0.0039(15) 0.0008(15)
N2 0.0102(17) 0.0166(19) 0.020(2) 0.0002(16) -0.0022(14) 0.0003(14)
N3 0.0110(18) 0.027(2) 0.018(2) 0.0003(17) -0.0009(15) -0.0012(15)
N4 0.0178(19) 0.024(2) 0.019(2) 0.0002(17) -0.0029(15) 0.0017(16)
C1 0.032(3) 0.024(3) 0.040(3) -0.003(2) 0.000(2) 0.001(2)
C2 0.029(3) 0.023(3) 0.023(3) -0.002(2) -0.003(2) -0.005(2)
C3 0.021(2) 0.025(3) 0.022(3) -0.009(2) -0.0067(19) 0.0008(19)
C4 0.016(2) 0.018(2) 0.015(2) 0.0015(19) -0.0051(17) 0.0000(17)
C5 0.015(2) 0.015(2) 0.018(2) 0.0056(19) -0.0024(17) 0.0021(17)
C6 0.019(2) 0.018(2) 0.017(2) 0.0009(19) -0.0039(18) 0.0027(18)
C7 0.017(2) 0.023(3) 0.026(3) 0.005(2) -0.0070(19) -0.0057(19)
C8 0.014(2) 0.029(3) 0.025(3) 0.006(2) -0.0017(19) 0.0010(19)
C9 0.017(2) 0.021(2) 0.019(2) 0.0022(19) 0.0016(18) 0.0015(18)
C10 0.012(2) 0.020(2) 0.021(2) 0.0020(19) -0.0030(18) 0.0004(17)
C11 0.019(2) 0.017(2) 0.025(3) -0.001(2) 0.0002(19) 0.0020(18)
C12 0.015(2) 0.019(2) 0.019(2) -0.0055(19) -0.0009(18) 0.0018(18)
C13 0.014(2) 0.024(2) 0.018(2) -0.005(2) -0.0028(18) 0.0063(18)
C14 0.018(2) 0.021(2) 0.017(2) -0.0041(19) -0.0018(18) 0.0026(18)
C15 0.017(2) 0.023(2) 0.015(2) -0.0062(19) -0.0005(17) 0.0015(18)
C16 0.015(2) 0.019(2) 0.018(2) -0.0082(19) -0.0023(17) 0.0059(18)
C17 0.017(2) 0.022(2) 0.017(2) -0.0041(19) -0.0015(18) 0.0035(18)
C18 0.016(2) 0.036(3) 0.027(3) 0.001(2) -0.0051(19) 0.004(2)
C19 0.023(2) 0.033(3) 0.021(3) 0.006(2) -0.004(2) 0.006(2)
C20 0.016(2) 0.030(3) 0.032(3) -0.001(2) -0.004(2) 0.006(2)
C21 0.020(2) 0.033(3) 0.029(3) 0.004(2) -0.002(2) 0.005(2)
C22 0.018(2) 0.032(3) 0.017(2) -0.004(2) 0.0014(18) 0.0008(19)
C23 0.017(2) 0.023(3) 0.017(2) 0.005(2) 0.0014(18) 0.0000(18)
C24 0.017(2) 0.022(2) 0.022(3) 0.010(2) -0.0002(18) 0.0004(18)
C25 0.022(2) 0.025(3) 0.024(3) 0.009(2) -0.0043(19) -0.0047(19)
C26 0.014(2) 0.034(3) 0.029(3) 0.019(2) -0.003(2) -0.003(2)
C27 0.017(2) 0.034(3) 0.030(3) 0.011(2) 0.004(2) 0.003(2)
C28 0.020(2) 0.030(3) 0.022(3) 0.005(2) -0.0001(19) 0.002(2)
C29 0.015(2) 0.025(3) 0.018(2) 0.004(2) -0.0011(18) -0.0015(19)
C30 0.023(2) 0.023(3) 0.025(3) -0.001(2) -0.004(2) -0.0011(19)
C31 0.027(3) 0.033(3) 0.024(3) -0.001(2) -0.002(2) 0.001(2)
C32 0.032(3) 0.050(4) 0.036(3) -0.013(3) -0.007(2) 0.004(3)

loop_
_atom_type_symbol
_atom_type_description
_atom_type_scat_dispersion_real
_atom_type_scat_dispersion_imag
_atom_type_scat_source
C C 0.0033 0.0016 'International Tables Vol C Tables 4.2.6.8 and 6.1.1.4'
H H 0.0000 0.0000 'International Tables Vol C Tables 4.2.6.8 and 6.1.1.4'
N N 0.0061 0.0033 'International Tables Vol C Tables 4.2.6.8 and 6.1.1.4'
Ag Ag -0.8971 1.1015 'International Tables Vol C Tables 4.2.6.8 and 6.1.1.4'
Br Br -0.2901 2.4595 'International Tables Vol C Tables 4.2.6.8 and 6.1.1.4'

loop_
_geom_angle_atom_site_label_1
_geom_angle_atom_site_label_2
_geom_angle_atom_site_label_3
_geom_angle
Br1 Ag1 Ag2 80.454(16)
C29 Ag1 Ag2 110.66(12)
C29 Ag1 Br1 168.83(12)
Br2 Ag2 Ag1 74.253(17)
C10 Ag2 Ag1 112.48(12)
C10 Ag2 Br2 171.72(12)
C4 N1 C3 124.1(4)
C10 N1 C3 124.7(4)
C10 N1 C4 111.2(4)
C5 N2 C11 123.4(3)
C10 N2 C5 110.9(3)
C10 N2 C11 125.5(3)
C23 N3 C22 123.8(4)
C29 N3 C22 125.1(4)
C29 N3 C23 111.1(4)
C24 N4 C30 125.2(4)
C29 N4 C24 110.4(4)
C29 N4 C30 124.4(4)
H1A C1 H1B 120.0
C2 C1 H1A 120.0
C2 C1 H1B 120.0
C1 C2 H2 118.7
C1 C2 C3 122.6(5)
C3 C2 H2 118.7
N1 C3 C2 112.4(4)
N1 C3 H3A 109.1
N1 C3 H3B 109.1
C2 C3 H3A 109.1
C2 C3 H3B 109.1
H3A C3 H3B 107.9
C5 C4 N1 105.7(4)
C9 C4 N1 132.4(4)
C9 C4 C5 121.9(4)
C4 C5 N2 106.1(4)
C4 C5 C6 121.5(4)
C6 C5 N2 132.4(4)
C5 C6 H6 121.9
C7 C6 C5 116.1(4)
C7 C6 H6 121.9
C6 C7 H7 118.9
C8 C7 C6 122.2(4)
C8 C7 H7 118.9
C7 C8 H8 119.2
C9 C8 C7 121.5(4)
C9 C8 H8 119.2
C4 C9 H9 121.6
C8 C9 C4 116.8(4)
C8 C9 H9 121.6
N1 C10 Ag2 124.2(3)
N2 C10 Ag2 129.7(3)
N2 C10 N1 106.1(3)
N2 C11 H11A 108.9
N2 C11 H11B 108.9
N2 C11 C12 113.2(4)
H11A C11 H11B 107.8
C12 C11 H11A 108.9
C12 C11 H11B 108.9
C13 C12 C11 119.3(4)
C13 C12 C17 120.9(4)
C17 C12 C11 119.8(4)
C12 C13 C14 120.2(4)
C12 C13 C18 121.2(4)
C14 C13 C18 118.6(4)
C13 C14 C19 118.8(4)
C15 C14 C13 119.2(4)
C15 C14 C19 122.1(4)
C14 C15 C22 120.6(4)
C16 C15 C14 120.7(4)
C16 C15 C22 118.6(4)
C15 C16 C17 120.0(4)
C15 C16 C20 121.2(4)
C17 C16 C20 118.8(4)
C12 C17 C21 122.4(4)
C16 C17 C12 119.0(4)
C16 C17 C21 118.6(4)
C13 C18 H18A 109.5
C13 C18 H18B 109.5
C13 C18 H18C 109.5
H18A C18 H18B 109.5
H18A C18 H18C 109.5
H18B C18 H18C 109.5
C14 C19 H19A 109.5
C14 C19 H19B 109.5
C14 C19 H19C 109.5
H19A C19 H19B 109.5
H19A C19 H19C 109.5
H19B C19 H19C 109.5
C16 C20 H20A 109.5
C16 C20 H20B 109.5
C16 C20 H20C 109.5
H20A C20 H20B 109.5
H20A C20 H20C 109.5
H20B C20 H20C 109.5
C17 C21 H21A 109.5
C17 C21 H21B 109.5
C17 C21 H21C 109.5
H21A C21 H21B 109.5
H21A C21 H21C 109.5
H21B C21 H21C 109.5
N3 C22 C15 113.0(4)
N3 C22 H22A 109.0
N3 C22 H22B 109.0
C15 C22 H22A 109.0
C15 C22 H22B 109.0
H22A C22 H22B 107.8
C24 C23 N3 106.1(4)
C24 C23 C28 121.7(4)
C28 C23 N3 132.2(4)
C23 C24 N4 106.2(4)
C23 C24 C25 121.7(4)
C25 C24 N4 132.1(5)
C24 C25 H25 121.7
C26 C25 C24 116.7(5)
C26 C25 H25 121.7
C25 C26 H26 119.2
C25 C26 C27 121.6(4)
C27 C26 H26 119.2
C26 C27 H27 119.0
C28 C27 C26 121.9(5)
C28 C27 H27 119.0
C23 C28 H28 121.8
C27 C28 C23 116.4(5)
C27 C28 H28 121.8
N3 C29 Ag1 128.2(3)
N3 C29 N4 106.3(4)
N4 C29 Ag1 125.5(3)
N4 C30 H30A 108.7
N4 C30 H30B 108.7
N4 C30 C31 114.3(4)
H30A C30 H30B 107.6
C31 C30 H30A 108.7
C31 C30 H30B 108.7
C30 C31 H31 118.3
C32 C31 C30 123.4(5)
C32 C31 H31 118.3
C31 C32 H32A 120.0
C31 C32 H32B 120.0
H32A C32 H32B 120.0

loop_
_geom_bond_atom_site_label_1
_geom_bond_atom_site_label_2
_geom_bond_distance
Ag1 Ag2 3.2739(5)
Ag1 Br1 2.4637(6)
Ag1 C29 2.105(4)
Ag2 Br2 2.4305(6)
Ag2 C10 2.092(4)
N1 C3 1.473(6)
N1 C4 1.394(5)
N1 C10 1.353(5)
N2 C5 1.399(5)
N2 C10 1.346(6)
N2 C11 1.482(5)
N3 C22 1.478(6)
N3 C23 1.403(5)
N3 C29 1.345(6)
N4 C24 1.404(6)
N4 C29 1.364(6)
N4 C30 1.451(6)
C1 H1A 0.9500
C1 H1B 0.9500
C1 C2 1.311(7)
C2 H2 0.9500
C2 C3 1.491(7)
C3 H3A 0.9900
C3 H3B 0.9900
C4 C5 1.392(6)
C4 C9 1.386(6)
C5 C6 1.395(6)
C6 H6 0.9500
C6 C7 1.390(6)
C7 H7 0.9500
C7 C8 1.388(7)
C8 H8 0.9500
C8 C9 1.384(6)
C9 H9 0.9500
C11 H11A 0.9900
C11 H11B 0.9900
C11 C12 1.509(6)
C12 C13 1.388(6)
C12 C17 1.410(6)
C13 C14 1.413(6)
C13 C18 1.513(6)
C14 C15 1.405(6)
C14 C19 1.516(6)
C15 C16 1.400(6)
C15 C22 1.519(6)
C16 C17 1.412(6)
C16 C20 1.506(6)
C17 C21 1.510(6)
C18 H18A 0.9800
C18 H18B 0.9800
C18 H18C 0.9800
C19 H19A 0.9800
C19 H19B 0.9800
C19 H19C 0.9800
C20 H20A 0.9800
C20 H20B 0.9800
C20 H20C 0.9800
C21 H21A 0.9800
C21 H21B 0.9800
C21 H21C 0.9800
C22 H22A 0.9900
C22 H22B 0.9900
C23 C24 1.388(7)
C23 C28 1.396(6)
C24 C25 1.388(6)
C25 H25 0.9500
C25 C26 1.383(7)
C26 H26 0.9500
C26 C27 1.396(7)
C27 H27 0.9500
C27 C28 1.379(7)
C28 H28 0.9500
C30 H30A 0.9900
C30 H30B 0.9900
C30 C31 1.500(7)
C31 H31 0.9500
C31 C32 1.308(7)
C32 H32A 0.9500
C32 H32B 0.9500

loop_
_geom_torsion_atom_site_label_1
_geom_torsion_atom_site_label_2
_geom_torsion_atom_site_label_3
_geom_torsion_atom_site_label_4
_geom_torsion
N1 C4 C5 N2 0.4(5)
N1 C4 C5 C6 178.6(4)
N1 C4 C9 C8 -178.8(5)
N2 C5 C6 C7 178.3(4)
N2 C11 C12 C13 72.3(5)
N2 C11 C12 C17 -108.6(5)
N3 C23 C24 N4 -0.3(5)
N3 C23 C24 C25 -179.4(4)
N3 C23 C28 C27 178.8(5)
N4 C24 C25 C26 -178.5(5)
N4 C30 C31 C32 -140.8(5)
C1 C2 C3 N1 -128.4(5)
C3 N1 C4 C5 178.9(4)
C3 N1 C4 C9 -3.4(7)
C3 N1 C10 Ag2 2.3(6)
C3 N1 C10 N2 -179.2(4)
C4 N1 C3 C2 65.0(6)
C4 N1 C10 Ag2 -178.5(3)
C4 N1 C10 N2 0.0(5)
C4 C5 C6 C7 0.6(6)
C5 N2 C10 Ag2 178.7(3)
C5 N2 C10 N1 0.3(5)
C5 N2 C11 C12 -145.0(4)
C5 C4 C9 C8 -1.4(7)
C5 C6 C7 C8 -1.1(7)
C6 C7 C8 C9 0.3(7)
C7 C8 C9 C4 0.9(7)
C9 C4 C5 N2 -177.6(4)
C9 C4 C5 C6 0.6(7)
C10 N1 C3 C2 -116.0(5)
C10 N1 C4 C5 -0.2(5)
C10 N1 C4 C9 177.5(5)
C10 N2 C5 C4 -0.5(5)
C10 N2 C5 C6 -178.4(5)
C10 N2 C11 C12 40.6(6)
C11 N2 C5 C4 -175.6(4)
C11 N2 C5 C6 6.5(7)
C11 N2 C10 Ag2 -6.3(6)
C11 N2 C10 N1 175.3(4)
C11 C12 C13 C14 -179.5(4)
C11 C12 C13 C18 -0.3(6)
C11 C12 C17 C16 -179.4(4)
C11 C12 C17 C21 1.8(6)
C12 C13 C14 C15 -1.4(6)
C12 C13 C14 C19 178.5(4)
C13 C12 C17 C16 -0.3(6)
C13 C12 C17 C21 -179.2(4)
C13 C14 C15 C16 0.1(6)
C13 C14 C15 C22 -178.3(4)
C14 C15 C16 C17 1.0(6)
C14 C15 C16 C20 178.8(4)
C14 C15 C22 N3 -112.3(5)
C15 C16 C17 C12 -1.0(6)
C15 C16 C17 C21 178.0(4)
C16 C15 C22 N3 69.2(5)
C17 C12 C13 C14 1.4(7)
C17 C12 C13 C18 -179.4(4)
C18 C13 C14 C15 179.4(4)
C18 C13 C14 C19 -0.7(6)
C19 C14 C15 C16 -179.7(4)
C19 C14 C15 C22 1.9(6)
C20 C16 C17 C12 -178.7(4)
C20 C16 C17 C21 0.2(6)
C22 N3 C23 C24 -179.1(4)
C22 N3 C23 C28 1.6(7)
C22 N3 C29 Ag1 -2.6(7)
C22 N3 C29 N4 179.4(4)
C22 C15 C16 C17 179.4(4)
C22 C15 C16 C20 -2.8(6)
C23 N3 C22 C15 -141.2(4)
C23 N3 C29 Ag1 178.1(3)
C23 N3 C29 N4 0.1(5)
C23 C24 C25 C26 0.3(7)
C24 N4 C29 Ag1 -178.4(3)
C24 N4 C29 N3 -0.3(5)
C24 N4 C30 C31 54.1(6)
C24 C23 C28 C27 -0.4(7)
C24 C25 C26 C27 -0.2(7)
C25 C26 C27 C28 -0.2(7)
C26 C27 C28 C23 0.5(7)
C28 C23 C24 N4 179.1(4)
C28 C23 C24 C25 0.0(7)
C29 N3 C22 C15 39.7(6)
C29 N3 C23 C24 0.2(5)
C29 N3 C23 C28 -179.2(5)
C29 N4 C24 C23 0.4(5)
C29 N4 C24 C25 179.3(5)
C29 N4 C30 C31 -124.9(5)
C30 N4 C24 C23 -178.7(4)
C30 N4 C24 C25 0.2(8)
C30 N4 C29 Ag1 0.7(6)
C30 N4 C29 N3 178.8(4)
